data_7005143
loop_
_publ_author_name
'Yang, Lei'
'Powell, Douglas R.'
'Houser, Robert P.'

_publ_section_title
;
 Structural variation in copper(I) complexes with pyridylmethylamide
 ligands: structural analysis with a new four-coordinate geometry
 index, tau4.
;
_journal_issue 9
_journal_name_full 'Dalton transactions (Cambridge, England : 2003)'
_journal_page_first 955
_journal_page_last 964
_journal_paper_doi 10.1039/b617136b
_journal_year 2007
_chemical_formula_moiety 'C52 H44 Cu N4 O2, F6 P'
_chemical_formula_sum 'C52 H44 Cu F6 N4 O2 P'
_chemical_formula_weight 965.42
_chemical_name_systematic
;
?
;
_space_group_IT_number 2
_symmetry_cell_setting triclinic
_symmetry_space_group_name_Hall '-P 1'
_symmetry_space_group_name_H-M 'P -1'
_atom_sites_solution_hydrogens geom
_atom_sites_solution_primary direct
_atom_sites_solution_secondary difmap
_audit_creation_method SHELXL-97
_cell_angle_alpha 82.221(5)
_cell_angle_beta 81.962(5)
_cell_angle_gamma 74.409(5)
_cell_formula_units_Z 2
_cell_length_a 9.336(3)
_cell_length_b 9.732(3)
_cell_length_c 25.406(8)
_cell_measurement_reflns_used 9189
_cell_measurement_temperature 294(2)
_cell_measurement_theta_max 28.16
_cell_measurement_theta_min 2.33
_cell_volume 2190.0(12)
_computing_cell_refinement 'Bruker SMART'
_computing_data_collection 'Bruker SMART'
_computing_data_reduction 'Bruker SAINT'
_computing_molecular_graphics 'SHELXTL (Sheldrick, 2000)'
_computing_publication_material 'SHELXTL (Sheldrick, 2000)'
_computing_structure_refinement 'SHELXTL (Sheldrick, 2000)'
_computing_structure_solution 'SHELXTL (Sheldrick, 2000)'
_diffrn_ambient_temperature 294(2)
_diffrn_measured_fraction_theta_full 0.996
_diffrn_measured_fraction_theta_max 0.996
_diffrn_measurement_device_type 'Bruker APEX'
_diffrn_measurement_method '\w scans'
_diffrn_radiation_monochromator graphite
_diffrn_radiation_source 'fine-focus sealed tube'
_diffrn_radiation_type MoK\a
_diffrn_radiation_wavelength 0.71073
_diffrn_reflns_av_R_equivalents 0.0220
_diffrn_reflns_av_sigmaI/netI 0.0247
_diffrn_reflns_limit_h_max 11
_diffrn_reflns_limit_h_min -11
_diffrn_reflns_limit_k_max 12
_diffrn_reflns_limit_k_min -12
_diffrn_reflns_limit_l_max 31
_diffrn_reflns_limit_l_min -31
_diffrn_reflns_number 24051
_diffrn_reflns_theta_full 26.00
_diffrn_reflns_theta_max 26.00
_diffrn_reflns_theta_min 2.18
_diffrn_standards_number 0
_exptl_absorpt_coefficient_mu 0.609
_exptl_absorpt_correction_T_max 0.8931
_exptl_absorpt_correction_T_min 0.7114
_exptl_absorpt_correction_type multi-scan
_exptl_absorpt_process_details 'SADABS (Sheldrick, 2002)'
_exptl_crystal_colour colorless
_exptl_crystal_density_diffrn 1.464
_exptl_crystal_density_method 'not measured'
_exptl_crystal_description needle
_exptl_crystal_F_000 996
_exptl_crystal_size_max 0.60
_exptl_crystal_size_mid 0.20
_exptl_crystal_size_min 0.19
_refine_diff_density_max 1.715
_refine_diff_density_min -1.319
_refine_diff_density_rms 0.068
_refine_ls_extinction_method none
_refine_ls_goodness_of_fit_ref 1.009
_refine_ls_hydrogen_treatment constr
_refine_ls_matrix_type full
_refine_ls_number_parameters 653
_refine_ls_number_reflns 8568
_refine_ls_number_restraints 615
_refine_ls_restrained_S_all 1.066
_refine_ls_R_factor_all 0.0575
_refine_ls_R_factor_gt 0.0527
_refine_ls_shift/su_max 0.003
_refine_ls_shift/su_mean 0.000
_refine_ls_structure_factor_coef Fsqd
_refine_ls_weighting_details 'calc w=1/[\s^2^(Fo^2^)+(0.0600P)^2^+4.2600P] where P=(Fo^2^+2Fc^2^)/3'
_refine_ls_weighting_scheme calc
_refine_ls_wR_factor_gt 0.1343
_refine_ls_wR_factor_ref 0.1376
_reflns_number_gt 7750
_reflns_number_total 8568
_reflns_threshold_expression I>2\s(I)
_cod_data_source_file b617136b.txt
_cod_data_source_block compound_3_
_cod_depositor_comments
;
The following automatic conversions were performed:
'_symmetry_cell_setting' value 'Triclinic' changed to 'triclinic'
according to '/home/saulius/struct/CIF-dictionaries/cif_core.dic'
dictionary named 'cif_core.dic' version 2.4.1 from 2010-06-29.

Automatic conversion script
Id: cif_fix_enum 1527 2010-12-29 10:47:43Z saulius 
;
_cod_database_code 7005143

loop_
_symmetry_equiv_pos_as_xyz
'x, y, z'
'-x, -y, -z'

loop_
_atom_site_label
_atom_site_type_symbol
_atom_site_fract_x
_atom_site_fract_y
_atom_site_fract_z
_atom_site_U_iso_or_equiv
_atom_site_adp_type
_atom_site_occupancy
_atom_site_symmetry_multiplicity
_atom_site_calc_flag
_atom_site_refinement_flags
_atom_site_disorder_assembly
_atom_site_disorder_group
Cu1 Cu 0.49609(4) 0.51587(4) 0.260245(16) 0.03488(13) Uani 1 1 d . . .
O1A O 0.3023(3) 0.5825(2) 0.19902(9) 0.0429(6) Uani 1 1 d . . .
N1A N 0.4787(3) 0.3295(3) 0.29382(10) 0.0301(5) Uani 1 1 d . . .
N2A N 0.2781(3) 0.3602(3) 0.20314(10) 0.0321(6) Uani 1 1 d . . .
H2AN H 0.2873 0.2865 0.1865 0.039 Uiso 1 1 calc R . .
C1A C 0.5893(4) 0.2566(4) 0.32303(13) 0.0357(7) Uani 1 1 d . . .
H1A H 0.6675 0.2978 0.3246 0.043 Uiso 1 1 calc R . .
C2A C 0.5933(4) 0.1243(4) 0.35078(13) 0.0400(8) Uani 1 1 d . . .
H2A H 0.6727 0.0775 0.3704 0.048 Uiso 1 1 calc R . .
C3A C 0.4778(4) 0.0622(4) 0.34911(14) 0.0434(8) Uani 1 1 d . . .
H3A H 0.4772 -0.0270 0.3675 0.052 Uiso 1 1 calc R . .
C4A C 0.3630(4) 0.1362(4) 0.31927(13) 0.0390(8) Uani 1 1 d . . .
H4A H 0.2838 0.0967 0.3175 0.047 Uiso 1 1 calc R . .
C5A C 0.3653(4) 0.2686(3) 0.29208(11) 0.0309(6) Uani 1 1 d . . .
C6A C 0.2378(4) 0.3515(4) 0.26059(11) 0.0329(7) Uani 1 1 d . . .
H6AA H 0.1556 0.3061 0.2694 0.040 Uiso 1 1 calc R . .
H6AB H 0.2030 0.4479 0.2714 0.040 Uiso 1 1 calc R . .
C7A C 0.3010(3) 0.4800(3) 0.17592(11) 0.0274(6) Uani 1 1 d . . .
C8A C 0.3447(3) 0.4863(3) 0.11438(11) 0.0271(6) Uani 1 1 d . . .
C9A C 0.2258(3) 0.6056(3) 0.08586(11) 0.0277(6) Uani 1 1 d . . .
C10A C 0.1375(4) 0.7251(3) 0.10976(12) 0.0323(7) Uani 1 1 d . . .
H10A H 0.1473 0.7348 0.1449 0.039 Uiso 1 1 calc R . .
C11A C 0.0354(4) 0.8297(3) 0.08202(14) 0.0368(7) Uani 1 1 d . . .
H11A H -0.0229 0.9086 0.0987 0.044 Uiso 1 1 calc R . .
C12A C 0.0194(4) 0.8179(3) 0.02957(13) 0.0356(7) Uani 1 1 d . . .
H12A H -0.0501 0.8877 0.0111 0.043 Uiso 1 1 calc R . .
C13A C 0.1079(4) 0.7014(4) 0.00521(13) 0.0395(8) Uani 1 1 d . . .
H13A H 0.0988 0.6929 -0.0301 0.047 Uiso 1 1 calc R . .
C14A C 0.2101(4) 0.5970(3) 0.03285(12) 0.0360(7) Uani 1 1 d . . .
H14A H 0.2696 0.5194 0.0157 0.043 Uiso 1 1 calc R . .
C15A C 0.3557(4) 0.3410(3) 0.09366(11) 0.0302(6) Uani 1 1 d . . .
C16A C 0.2260(4) 0.2956(3) 0.09556(12) 0.0368(7) Uani 1 1 d . . .
H16A H 0.1345 0.3556 0.1071 0.044 Uiso 1 1 calc R . .
C17A C 0.2306(5) 0.1621(4) 0.08050(13) 0.0454(9) Uani 1 1 d . . .
H17A H 0.1426 0.1331 0.0825 0.055 Uiso 1 1 calc R . .
C18A C 0.3639(5) 0.0732(4) 0.06274(13) 0.0502(10) Uani 1 1 d . . .
H18A H 0.3674 -0.0169 0.0534 0.060 Uiso 1 1 calc R . .
C19A C 0.4923(5) 0.1182(4) 0.05877(13) 0.0481(10) Uani 1 1 d . . .
H19A H 0.5828 0.0591 0.0459 0.058 Uiso 1 1 calc R . .
C20A C 0.4888(4) 0.2518(3) 0.07387(12) 0.0371(7) Uani 1 1 d . . .
H20A H 0.5769 0.2812 0.0706 0.045 Uiso 1 1 calc R . .
C21A C 0.4977(3) 0.5227(3) 0.10689(11) 0.0286(6) Uani 1 1 d . . .
C22A C 0.6131(4) 0.4369(3) 0.13532(11) 0.0307(6) Uani 1 1 d . . .
H22A H 0.5957 0.3600 0.1590 0.037 Uiso 1 1 calc R . .
C23A C 0.7525(4) 0.4643(3) 0.12884(12) 0.0330(7) Uani 1 1 d . . .
H23A H 0.8286 0.4044 0.1474 0.040 Uiso 1 1 calc R . .
C24A C 0.7793(4) 0.5804(4) 0.09483(12) 0.0354(7) Uani 1 1 d . . .
H24A H 0.8729 0.5994 0.0907 0.042 Uiso 1 1 calc R . .
C25A C 0.6656(4) 0.6677(4) 0.06713(13) 0.0368(7) Uani 1 1 d . . .
H25A H 0.6828 0.7463 0.0444 0.044 Uiso 1 1 calc R . .
C26A C 0.5261(4) 0.6394(3) 0.07274(12) 0.0331(7) Uani 1 1 d . . .
H26A H 0.4509 0.6988 0.0536 0.040 Uiso 1 1 calc R . .
O1B O 0.6662(2) 0.5532(2) 0.33884(8) 0.0323(5) Uani 1 1 d . . .
N1B N 0.5430(3) 0.6941(3) 0.23232(10) 0.0295(5) Uani 1 1 d . . .
N2B N 0.8684(3) 0.5975(3) 0.28994(9) 0.0255(5) Uani 1 1 d . . .
H2BN H 0.9530 0.6178 0.2888 0.031 Uiso 1 1 calc R . .
C1B C 0.4291(4) 0.8089(4) 0.21842(13) 0.0381(7) Uani 1 1 d . . .
H1B H 0.3326 0.7969 0.2221 0.046 Uiso 1 1 calc R . .
C2B C 0.4509(5) 0.9408(4) 0.19929(15) 0.0484(9) Uani 1 1 d . . .
H2B H 0.3705 1.0163 0.1899 0.058 Uiso 1 1 calc R . .
C3B C 0.5913(5) 0.9608(4) 0.19407(16) 0.0506(10) Uani 1 1 d . . .
H3B H 0.6079 1.0502 0.1817 0.061 Uiso 1 1 calc R . .
C4B C 0.7082(4) 0.8463(4) 0.20745(14) 0.0400(8) Uani 1 1 d . . .
H4B H 0.8051 0.8576 0.2038 0.048 Uiso 1 1 calc R . .
C5B C 0.6813(3) 0.7142(3) 0.22642(11) 0.0285(6) Uani 1 1 d . . .
C6B C 0.8099(3) 0.5884(3) 0.24027(11) 0.0276(6) Uani 1 1 d . . .
H6BA H 0.7770 0.5009 0.2436 0.033 Uiso 1 1 calc R . .
H6BB H 0.8900 0.5827 0.2112 0.033 Uiso 1 1 calc R . .
C7B C 0.7899(3) 0.5741(3) 0.33700(11) 0.0235(6) Uani 1 1 d . . .
C8B C 0.8660(3) 0.5592(3) 0.38937(10) 0.0206(5) Uani 1 1 d . . .
C9B C 0.8847(3) 0.4002(3) 0.41123(11) 0.0223(5) Uani 1 1 d . . .
C10B C 0.8658(3) 0.3584(3) 0.46564(11) 0.0257(6) Uani 1 1 d . . .
H10B H 0.8430 0.4271 0.4897 0.031 Uiso 1 1 calc R . .
C11B C 0.8803(3) 0.2155(3) 0.48450(12) 0.0296(6) Uani 1 1 d . . .
H11B H 0.8659 0.1893 0.5210 0.035 Uiso 1 1 calc R . .
C12B C 0.9160(3) 0.1120(3) 0.44937(13) 0.0321(7) Uani 1 1 d . . .
H12B H 0.9233 0.0164 0.4621 0.039 Uiso 1 1 calc R . .
C13B C 0.9409(4) 0.1514(3) 0.39514(13) 0.0321(7) Uani 1 1 d . . .
H13B H 0.9681 0.0818 0.3713 0.039 Uiso 1 1 calc R . .
C14B C 0.9253(3) 0.2940(3) 0.37640(12) 0.0280(6) Uani 1 1 d . . .
H14B H 0.9422 0.3195 0.3399 0.034 Uiso 1 1 calc R . .
C15B C 1.0187(3) 0.5952(3) 0.37951(10) 0.0213(5) Uani 1 1 d . . .
C16B C 1.1467(3) 0.5002(3) 0.39765(11) 0.0233(5) Uani 1 1 d . . .
H16B H 1.1408 0.4116 0.4154 0.028 Uiso 1 1 calc R . .
C17B C 1.2831(3) 0.5361(3) 0.38960(11) 0.0284(6) Uani 1 1 d . . .
H17B H 1.3671 0.4718 0.4025 0.034 Uiso 1 1 calc R . .
C18B C 1.2951(3) 0.6664(3) 0.36265(12) 0.0298(6) Uani 1 1 d . . .
H18B H 1.3868 0.6894 0.3568 0.036 Uiso 1 1 calc R . .
C19B C 1.1685(3) 0.7625(3) 0.34434(12) 0.0290(6) Uani 1 1 d . . .
H19B H 1.1754 0.8505 0.3261 0.035 Uiso 1 1 calc R . .
C20B C 1.0320(3) 0.7278(3) 0.35317(11) 0.0254(6) Uani 1 1 d . . .
H20B H 0.9477 0.7938 0.3414 0.031 Uiso 1 1 calc R . .
C21B C 0.7573(3) 0.6540(3) 0.42980(11) 0.0228(5) Uani 1 1 d . . .
C22B C 0.8009(3) 0.7495(3) 0.45579(12) 0.0313(6) Uani 1 1 d . . .
H22B H 0.8965 0.7632 0.4471 0.038 Uiso 1 1 calc R . .
C23B C 0.7034(4) 0.8254(4) 0.49486(14) 0.0411(8) Uani 1 1 d . . .
H23B H 0.7349 0.8888 0.5121 0.049 Uiso 1 1 calc R . .
C24B C 0.5617(4) 0.8076(4) 0.50813(14) 0.0391(8) Uani 1 1 d . . .
H24B H 0.4965 0.8597 0.5338 0.047 Uiso 1 1 calc R . .
C25B C 0.5168(4) 0.7113(4) 0.48295(13) 0.0371(7) Uani 1 1 d . . .
H25B H 0.4212 0.6976 0.4920 0.044 Uiso 1 1 calc R . .
C26B C 0.6135(3) 0.6350(3) 0.44435(12) 0.0311(6) Uani 1 1 d . . .
H26B H 0.5821 0.5702 0.4278 0.037 Uiso 1 1 calc R . .
P1 P -0.02993(17) 0.09304(16) 0.22907(6) 0.0289(2) Uani 0.882(3) 1 d PDU A 1
F1 F -0.1328(3) 0.0183(3) 0.27139(10) 0.0549(7) Uani 0.882(3) 1 d PDU A 1
F2 F 0.0536(3) -0.0579(3) 0.20885(14) 0.0604(9) Uani 0.882(3) 1 d PDU A 1
F3 F -0.1425(4) 0.1195(3) 0.18580(12) 0.0655(9) Uani 0.882(3) 1 d PDU A 1
F4 F 0.0755(4) 0.1706(3) 0.18875(11) 0.0730(10) Uani 0.882(3) 1 d PDU A 1
F5 F -0.1113(3) 0.2446(2) 0.25002(12) 0.0570(8) Uani 0.882(3) 1 d PDU A 1
F6 F 0.0852(3) 0.0682(3) 0.27238(12) 0.0652(9) Uani 0.882(3) 1 d PDU A 1
P1' P -0.0271(11) 0.0897(11) 0.2253(4) 0.0289(2) Uani 0.118(3) 1 d PDU A 2
F1' F -0.1997(12) 0.0954(18) 0.2350(7) 0.067(4) Uani 0.118(3) 1 d PDU A 2
F2' F 0.0120(18) -0.0773(11) 0.2210(7) 0.053(4) Uani 0.118(3) 1 d PDU A 2
F3' F -0.0373(19) 0.1191(18) 0.1631(4) 0.063(4) Uani 0.118(3) 1 d PDU A 2
F4' F 0.1456(11) 0.0846(16) 0.2162(6) 0.048(3) Uani 0.118(3) 1 d PDU A 2
F5' F -0.0648(17) 0.2568(11) 0.2295(6) 0.044(4) Uani 0.118(3) 1 d PDU A 2
F6' F -0.018(2) 0.0600(17) 0.2877(4) 0.070(4) Uani 0.118(3) 1 d PDU A 2

loop_
_atom_site_aniso_label
_atom_site_aniso_U_11
_atom_site_aniso_U_22
_atom_site_aniso_U_33
_atom_site_aniso_U_23
_atom_site_aniso_U_13
_atom_site_aniso_U_12
Cu1 0.0383(2) 0.0316(2) 0.0381(2) -0.01070(16) 0.00032(16) -0.01338(17)
O1A 0.0736(17) 0.0312(12) 0.0248(11) -0.0067(9) -0.0130(11) -0.0095(11)
N1A 0.0340(13) 0.0332(14) 0.0257(12) -0.0098(10) 0.0007(10) -0.0117(11)
N2A 0.0505(16) 0.0294(13) 0.0193(12) -0.0063(10) -0.0021(11) -0.0138(12)
C1A 0.0355(17) 0.0384(18) 0.0366(17) -0.0096(14) -0.0013(13) -0.0137(14)
C2A 0.0395(18) 0.051(2) 0.0316(17) -0.0060(15) -0.0062(14) -0.0128(15)
C3A 0.058(2) 0.046(2) 0.0318(17) 0.0042(15) -0.0094(15) -0.0245(17)
C4A 0.050(2) 0.051(2) 0.0256(15) 0.0006(14) -0.0087(14) -0.0295(17)
C5A 0.0376(16) 0.0406(17) 0.0190(13) -0.0102(12) 0.0025(12) -0.0168(14)
C6A 0.0376(17) 0.0461(18) 0.0192(14) -0.0054(13) -0.0004(12) -0.0179(14)
C7A 0.0380(16) 0.0256(14) 0.0195(13) -0.0047(11) -0.0118(11) -0.0043(12)
C8A 0.0410(16) 0.0218(14) 0.0185(13) -0.0032(11) -0.0091(11) -0.0044(12)
C9A 0.0386(16) 0.0244(14) 0.0212(14) -0.0025(11) -0.0083(12) -0.0075(12)
C10A 0.0416(17) 0.0297(16) 0.0268(15) -0.0078(12) -0.0126(13) -0.0044(13)
C11A 0.0454(19) 0.0264(16) 0.0396(18) -0.0084(13) -0.0114(14) -0.0049(13)
C12A 0.0432(18) 0.0280(16) 0.0364(17) 0.0041(13) -0.0169(14) -0.0077(13)
C13A 0.054(2) 0.0401(18) 0.0224(15) -0.0012(13) -0.0141(14) -0.0049(15)
C14A 0.0502(19) 0.0323(16) 0.0233(15) -0.0061(12) -0.0096(13) -0.0020(14)
C15A 0.0533(19) 0.0232(14) 0.0149(13) -0.0008(11) -0.0122(12) -0.0074(13)
C16A 0.057(2) 0.0322(17) 0.0243(15) -0.0060(13) -0.0103(14) -0.0120(15)
C17A 0.084(3) 0.0377(19) 0.0245(16) -0.0021(14) -0.0157(17) -0.0280(19)
C18A 0.105(3) 0.0233(16) 0.0237(16) -0.0046(13) -0.0191(18) -0.0120(19)
C19A 0.081(3) 0.0297(17) 0.0266(17) -0.0097(14) -0.0102(17) 0.0024(18)
C20A 0.059(2) 0.0305(16) 0.0196(14) -0.0069(12) -0.0073(13) -0.0036(15)
C21A 0.0401(17) 0.0245(14) 0.0212(14) -0.0050(11) -0.0067(12) -0.0051(12)
C22A 0.0435(17) 0.0270(15) 0.0201(14) -0.0023(11) -0.0064(12) -0.0048(13)
C23A 0.0390(17) 0.0356(17) 0.0230(14) -0.0084(12) -0.0072(12) -0.0026(13)
C24A 0.0418(18) 0.0391(18) 0.0283(16) -0.0087(13) -0.0049(13) -0.0121(14)
C25A 0.051(2) 0.0312(16) 0.0293(16) -0.0019(13) -0.0049(14) -0.0130(14)
C26A 0.0449(18) 0.0267(15) 0.0272(15) -0.0021(12) -0.0093(13) -0.0060(13)
O1B 0.0293(11) 0.0465(13) 0.0253(10) 0.0002(9) -0.0109(8) -0.0144(9)
N1B 0.0370(14) 0.0319(13) 0.0223(12) -0.0064(10) -0.0118(10) -0.0073(11)
N2B 0.0266(12) 0.0299(13) 0.0215(12) -0.0013(9) -0.0091(9) -0.0073(10)
C1B 0.0397(18) 0.0398(18) 0.0357(17) -0.0103(14) -0.0179(14) -0.0014(14)
C2B 0.065(2) 0.0335(18) 0.045(2) -0.0027(15) -0.0327(18) 0.0027(17)
C3B 0.077(3) 0.0291(18) 0.049(2) 0.0089(15) -0.029(2) -0.0154(18)
C4B 0.054(2) 0.0357(18) 0.0356(17) 0.0022(14) -0.0182(15) -0.0169(15)
C5B 0.0399(16) 0.0290(15) 0.0191(13) -0.0026(11) -0.0123(12) -0.0085(13)
C6B 0.0346(15) 0.0314(15) 0.0191(13) -0.0037(11) -0.0089(11) -0.0087(12)
C7B 0.0271(14) 0.0199(13) 0.0234(14) -0.0021(10) -0.0076(11) -0.0034(11)
C8B 0.0216(13) 0.0223(13) 0.0180(12) -0.0030(10) -0.0062(10) -0.0031(10)
C9B 0.0215(13) 0.0236(14) 0.0230(13) -0.0016(11) -0.0075(10) -0.0057(10)
C10B 0.0252(14) 0.0275(14) 0.0243(14) -0.0039(11) -0.0061(11) -0.0040(11)
C11B 0.0271(14) 0.0329(16) 0.0259(14) 0.0057(12) -0.0065(11) -0.0053(12)
C12B 0.0306(15) 0.0240(15) 0.0423(18) 0.0038(13) -0.0147(13) -0.0059(12)
C13B 0.0378(17) 0.0242(15) 0.0361(17) -0.0073(12) -0.0125(13) -0.0045(12)
C14B 0.0329(15) 0.0283(15) 0.0228(14) -0.0040(11) -0.0083(11) -0.0045(12)
C15B 0.0238(13) 0.0246(13) 0.0166(12) -0.0063(10) -0.0040(10) -0.0053(10)
C16B 0.0254(13) 0.0255(14) 0.0186(13) -0.0053(10) -0.0038(10) -0.0036(11)
C17B 0.0227(14) 0.0357(16) 0.0261(14) -0.0078(12) -0.0056(11) -0.0023(12)
C18B 0.0247(14) 0.0403(17) 0.0275(15) -0.0091(13) -0.0007(11) -0.0119(12)
C19B 0.0342(16) 0.0282(15) 0.0262(14) -0.0018(12) -0.0032(12) -0.0112(12)
C20B 0.0262(14) 0.0266(14) 0.0240(14) -0.0044(11) -0.0060(11) -0.0050(11)
C21B 0.0243(13) 0.0208(13) 0.0207(13) -0.0001(10) -0.0061(10) -0.0007(10)
C22B 0.0307(15) 0.0319(16) 0.0340(16) -0.0109(13) 0.0008(12) -0.0110(12)
C23B 0.049(2) 0.0370(18) 0.0403(19) -0.0172(15) 0.0074(15) -0.0164(15)
C24B 0.0414(18) 0.0323(17) 0.0366(18) -0.0088(14) 0.0073(14) -0.0009(14)
C25B 0.0259(15) 0.0443(19) 0.0373(17) -0.0037(14) 0.0014(13) -0.0054(13)
C26B 0.0260(14) 0.0362(16) 0.0329(16) -0.0073(13) -0.0054(12) -0.0078(12)
P1 0.0350(4) 0.0298(4) 0.0243(4) -0.0057(3) -0.0043(3) -0.0103(3)
F1 0.0672(17) 0.0467(14) 0.0494(15) -0.0022(11) 0.0150(13) -0.0243(13)
F2 0.0500(17) 0.0555(17) 0.077(2) -0.0390(16) 0.0021(15) -0.0041(13)
F3 0.096(2) 0.0489(15) 0.0690(19) 0.0168(13) -0.0581(17) -0.0336(15)
F4 0.088(2) 0.096(2) 0.0512(16) -0.0090(16) 0.0155(15) -0.0612(19)
F5 0.075(2) 0.0310(13) 0.062(2) -0.0143(12) -0.0048(15) -0.0059(12)
F6 0.085(2) 0.0466(15) 0.079(2) 0.0058(14) -0.0552(18) -0.0249(15)
P1' 0.0350(4) 0.0298(4) 0.0243(4) -0.0057(3) -0.0043(3) -0.0103(3)
F1' 0.057(6) 0.063(8) 0.085(8) -0.028(8) 0.008(6) -0.020(6)
F2' 0.057(9) 0.039(6) 0.064(9) -0.013(6) 0.010(9) -0.017(6)
F3' 0.080(8) 0.074(8) 0.040(5) -0.016(6) -0.021(6) -0.016(8)
F4' 0.045(5) 0.043(7) 0.064(8) -0.010(7) -0.013(6) -0.015(5)
F5' 0.056(8) 0.038(5) 0.044(8) -0.009(6) -0.018(7) -0.013(6)
F6' 0.095(9) 0.063(8) 0.036(5) 0.000(6) -0.007(6) 0.005(9)

loop_
_atom_type_symbol
_atom_type_description
_atom_type_scat_dispersion_real
_atom_type_scat_dispersion_imag
_atom_type_scat_source
C C 0.0033 0.0016 'International Tables Vol C Tables 4.2.6.8 and 6.1.1.4'
H H 0.0000 0.0000 'International Tables Vol C Tables 4.2.6.8 and 6.1.1.4'
N N 0.0061 0.0033 'International Tables Vol C Tables 4.2.6.8 and 6.1.1.4'
O O 0.0106 0.0060 'International Tables Vol C Tables 4.2.6.8 and 6.1.1.4'
F F 0.0171 0.0103 'International Tables Vol C Tables 4.2.6.8 and 6.1.1.4'
P P 0.1023 0.0942 'International Tables Vol C Tables 4.2.6.8 and 6.1.1.4'
Cu Cu 0.3201 1.2651 'International Tables Vol C Tables 4.2.6.8 and 6.1.1.4'

loop_
_geom_angle_atom_site_label_1
_geom_angle_atom_site_label_2
_geom_angle_atom_site_label_3
_geom_angle
_geom_angle_site_symmetry_1
_geom_angle_site_symmetry_3
_geom_angle_publ_flag
N1B Cu1 N1A 170.64(11) . . ?
C1A N1A C5A 117.5(3) . . ?
C1A N1A Cu1 115.7(2) . . ?
C5A N1A Cu1 126.8(2) . . ?
C7A N2A C6A 121.1(3) . . ?
C7A N2A H2AN 119.5 . . ?
C6A N2A H2AN 119.5 . . ?
N1A C1A C2A 123.6(3) . . ?
N1A C1A H1A 118.2 . . ?
C2A C1A H1A 118.2 . . ?
C1A C2A C3A 119.0(3) . . ?
C1A C2A H2A 120.5 . . ?
C3A C2A H2A 120.5 . . ?
C2A C3A C4A 118.1(3) . . ?
C2A C3A H3A 121.0 . . ?
C4A C3A H3A 121.0 . . ?
C3A C4A C5A 120.4(3) . . ?
C3A C4A H4A 119.8 . . ?
C5A C4A H4A 119.8 . . ?
N1A C5A C4A 121.5(3) . . ?
N1A C5A C6A 118.1(3) . . ?
C4A C5A C6A 120.5(3) . . ?
N2A C6A C5A 113.5(3) . . ?
N2A C6A H6AA 108.9 . . ?
C5A C6A H6AA 108.9 . . ?
N2A C6A H6AB 108.9 . . ?
C5A C6A H6AB 108.9 . . ?
H6AA C6A H6AB 107.7 . . ?
O1A C7A N2A 120.9(3) . . ?
O1A C7A C8A 118.6(3) . . ?
N2A C7A C8A 120.1(2) . . ?
C21A C8A C15A 111.7(2) . . ?
C21A C8A C9A 111.5(2) . . ?
C15A C8A C9A 109.3(2) . . ?
C21A C8A C7A 103.6(2) . . ?
C15A C8A C7A 111.1(2) . . ?
C9A C8A C7A 109.6(2) . . ?
C14A C9A C10A 117.7(3) . . ?
C14A C9A C8A 118.8(3) . . ?
C10A C9A C8A 123.5(2) . . ?
C11A C10A C9A 121.0(3) . . ?
C11A C10A H10A 119.5 . . ?
C9A C10A H10A 119.5 . . ?
C10A C11A C12A 120.5(3) . . ?
C10A C11A H11A 119.7 . . ?
C12A C11A H11A 119.7 . . ?
C13A C12A C11A 119.0(3) . . ?
C13A C12A H12A 120.5 . . ?
C11A C12A H12A 120.5 . . ?
C12A C13A C14A 120.5(3) . . ?
C12A C13A H13A 119.7 . . ?
C14A C13A H13A 119.7 . . ?
C13A C14A C9A 121.3(3) . . ?
C13A C14A H14A 119.4 . . ?
C9A C14A H14A 119.4 . . ?
C20A C15A C16A 117.7(3) . . ?
C20A C15A C8A 123.5(3) . . ?
C16A C15A C8A 118.8(3) . . ?
C15A C16A C17A 121.2(3) . . ?
C15A C16A H16A 119.4 . . ?
C17A C16A H16A 119.4 . . ?
C18A C17A C16A 120.3(4) . . ?
C18A C17A H17A 119.9 . . ?
C16A C17A H17A 119.9 . . ?
C17A C18A C19A 119.4(3) . . ?
C17A C18A H18A 120.3 . . ?
C19A C18A H18A 120.3 . . ?
C18A C19A C20A 120.8(4) . . ?
C18A C19A H19A 119.6 . . ?
C20A C19A H19A 119.6 . . ?
C15A C20A C19A 120.6(4) . . ?
C15A C20A H20A 119.7 . . ?
C19A C20A H20A 119.7 . . ?
C26A C21A C22A 118.0(3) . . ?
C26A C21A C8A 122.5(3) . . ?
C22A C21A C8A 119.5(3) . . ?
C23A C22A C21A 121.1(3) . . ?
C23A C22A H22A 119.4 . . ?
C21A C22A H22A 119.4 . . ?
C22A C23A C24A 120.3(3) . . ?
C22A C23A H23A 119.9 . . ?
C24A C23A H23A 119.9 . . ?
C25A C24A C23A 119.3(3) . . ?
C25A C24A H24A 120.4 . . ?
C23A C24A H24A 120.4 . . ?
C24A C25A C26A 120.8(3) . . ?
C24A C25A H25A 119.6 . . ?
C26A C25A H25A 119.6 . . ?
C25A C26A C21A 120.5(3) . . ?
C25A C26A H26A 119.7 . . ?
C21A C26A H26A 119.7 . . ?
C5B N1B C1B 117.4(3) . . ?
C5B N1B Cu1 124.1(2) . . ?
C1B N1B Cu1 118.5(2) . . ?
C7B N2B C6B 119.8(2) . . ?
C7B N2B H2BN 120.1 . . ?
C6B N2B H2BN 120.1 . . ?
N1B C1B C2B 122.8(3) . . ?
N1B C1B H1B 118.6 . . ?
C2B C1B H1B 118.6 . . ?
C3B C2B C1B 119.4(3) . . ?
C3B C2B H2B 120.3 . . ?
C1B C2B H2B 120.3 . . ?
C2B C3B C4B 118.8(3) . . ?
C2B C3B H3B 120.6 . . ?
C4B C3B H3B 120.6 . . ?
C3B C4B C5B 119.8(3) . . ?
C3B C4B H4B 120.1 . . ?
C5B C4B H4B 120.1 . . ?
N1B C5B C4B 121.7(3) . . ?
N1B C5B C6B 118.6(3) . . ?
C4B C5B C6B 119.7(3) . . ?
N2B C6B C5B 113.3(2) . . ?
N2B C6B H6BA 108.9 . . ?
C5B C6B H6BA 108.9 . . ?
N2B C6B H6BB 108.9 . . ?
C5B C6B H6BB 108.9 . . ?
H6BA C6B H6BB 107.7 . . ?
O1B C7B N2B 120.5(2) . . ?
O1B C7B C8B 120.6(2) . . ?
N2B C7B C8B 118.7(2) . . ?
C15B C8B C9B 110.3(2) . . ?
C15B C8B C21B 111.3(2) . . ?
C9B C8B C21B 108.7(2) . . ?
C15B C8B C7B 113.2(2) . . ?
C9B C8B C7B 104.0(2) . . ?
C21B C8B C7B 108.9(2) . . ?
C10B C9B C14B 118.1(3) . . ?
C10B C9B C8B 121.6(2) . . ?
C14B C9B C8B 120.3(2) . . ?
C11B C10B C9B 120.8(3) . . ?
C11B C10B H10B 119.6 . . ?
C9B C10B H10B 119.6 . . ?
C12B C11B C10B 120.3(3) . . ?
C12B C11B H11B 119.8 . . ?
C10B C11B H11B 119.8 . . ?
C11B C12B C13B 119.6(3) . . ?
C11B C12B H12B 120.2 . . ?
C13B C12B H12B 120.2 . . ?
C14B C13B C12B 120.0(3) . . ?
C14B C13B H13B 120.0 . . ?
C12B C13B H13B 120.0 . . ?
C13B C14B C9B 121.1(3) . . ?
C13B C14B H14B 119.4 . . ?
C9B C14B H14B 119.4 . . ?
C16B C15B C20B 117.8(3) . . ?
C16B C15B C8B 121.7(2) . . ?
C20B C15B C8B 120.4(2) . . ?
C17B C16B C15B 121.0(3) . . ?
C17B C16B H16B 119.5 . . ?
C15B C16B H16B 119.5 . . ?
C18B C17B C16B 120.5(3) . . ?
C18B C17B H17B 119.7 . . ?
C16B C17B H17B 119.7 . . ?
C17B C18B C19B 119.3(3) . . ?
C17B C18B H18B 120.4 . . ?
C19B C18B H18B 120.4 . . ?
C20B C19B C18B 120.2(3) . . ?
C20B C19B H19B 119.9 . . ?
C18B C19B H19B 119.9 . . ?
C19B C20B C15B 121.2(3) . . ?
C19B C20B H20B 119.4 . . ?
C15B C20B H20B 119.4 . . ?
C22B C21B C26B 117.9(3) . . ?
C22B C21B C8B 122.4(3) . . ?
C26B C21B C8B 119.5(2) . . ?
C21B C22B C23B 120.9(3) . . ?
C21B C22B H22B 119.6 . . ?
C23B C22B H22B 119.6 . . ?
C24B C23B C22B 120.7(3) . . ?
C24B C23B H23B 119.7 . . ?
C22B C23B H23B 119.7 . . ?
C23B C24B C25B 119.2(3) . . ?
C23B C24B H24B 120.4 . . ?
C25B C24B H24B 120.4 . . ?
C24B C25B C26B 120.3(3) . . ?
C24B C25B H25B 119.8 . . ?
C26B C25B H25B 119.8 . . ?
C25B C26B C21B 121.0(3) . . ?
C25B C26B H26B 119.5 . . ?
C21B C26B H26B 119.5 . . ?
F3 P1 F1 91.97(17) . . ?
F3 P1 F4 90.16(18) . . ?
F1 P1 F4 177.46(18) . . ?
F3 P1 F2 90.20(16) . . ?
F1 P1 F2 89.62(16) . . ?
F4 P1 F2 91.74(18) . . ?
F3 P1 F5 90.87(16) . . ?
F1 P1 F5 90.61(16) . . ?
F4 P1 F5 87.99(17) . . ?
F2 P1 F5 178.89(17) . . ?
F3 P1 F6 179.07(19) . . ?
F1 P1 F6 88.90(17) . . ?
F4 P1 F6 88.96(18) . . ?
F2 P1 F6 90.14(16) . . ?
F5 P1 F6 88.78(16) . . ?
F3' P1' F6' 179.5(5) . . ?
F3' P1' F1' 89.9(4) . . ?
F6' P1' F1' 89.6(4) . . ?
F3' P1' F2' 89.8(4) . . ?
F6' P1' F2' 90.0(4) . . ?
F1' P1' F2' 90.3(4) . . ?
F3' P1' F5' 90.1(4) . . ?
F6' P1' F5' 90.0(4) . . ?
F1' P1' F5' 90.2(4) . . ?
F2' P1' F5' 179.5(5) . . ?
F3' P1' F4' 90.6(4) . . ?
F6' P1' F4' 89.9(4) . . ?
F1' P1' F4' 179.4(5) . . ?
F2' P1' F4' 90.0(4) . . ?
F5' P1' F4' 89.6(4) . . ?

loop_
_geom_bond_atom_site_label_1
_geom_bond_atom_site_label_2
_geom_bond_distance
_geom_bond_site_symmetry_2
_geom_bond_publ_flag
Cu1 N1B 1.921(3) . ?
Cu1 N1A 1.935(3) . ?
O1A C7A 1.228(4) . ?
N1A C1A 1.340(4) . ?
N1A C5A 1.354(4) . ?
N2A C7A 1.325(4) . ?
N2A C6A 1.453(4) . ?
N2A H2AN 0.8600 . ?
C1A C2A 1.376(5) . ?
C1A H1A 0.9300 . ?
C2A C3A 1.379(5) . ?
C2A H2A 0.9300 . ?
C3A C4A 1.380(5) . ?
C3A H3A 0.9300 . ?
C4A C5A 1.381(5) . ?
C4A H4A 0.9300 . ?
C5A C6A 1.511(5) . ?
C6A H6AA 0.9700 . ?
C6A H6AB 0.9700 . ?
C7A C8A 1.557(4) . ?
C8A C21A 1.543(4) . ?
C8A C15A 1.548(4) . ?
C8A C9A 1.552(4) . ?
C9A C14A 1.391(4) . ?
C9A C10A 1.392(4) . ?
C10A C11A 1.383(4) . ?
C10A H10A 0.9300 . ?
C11A C12A 1.385(5) . ?
C11A H11A 0.9300 . ?
C12A C13A 1.376(5) . ?
C12A H12A 0.9300 . ?
C13A C14A 1.382(5) . ?
C13A H13A 0.9300 . ?
C14A H14A 0.9300 . ?
C15A C20A 1.384(5) . ?
C15A C16A 1.388(5) . ?
C16A C17A 1.392(5) . ?
C16A H16A 0.9300 . ?
C17A C18A 1.368(6) . ?
C17A H17A 0.9300 . ?
C18A C19A 1.369(6) . ?
C18A H18A 0.9300 . ?
C19A C20A 1.396(5) . ?
C19A H19A 0.9300 . ?
C20A H20A 0.9300 . ?
C21A C26A 1.394(4) . ?
C21A C22A 1.397(4) . ?
C22A C23A 1.381(5) . ?
C22A H22A 0.9300 . ?
C23A C24A 1.383(5) . ?
C23A H23A 0.9300 . ?
C24A C25A 1.380(5) . ?
C24A H24A 0.9300 . ?
C25A C26A 1.386(5) . ?
C25A H25A 0.9300 . ?
C26A H26A 0.9300 . ?
O1B C7B 1.219(3) . ?
N1B C5B 1.342(4) . ?
N1B C1B 1.365(4) . ?
N2B C7B 1.338(4) . ?
N2B C6B 1.465(3) . ?
N2B H2BN 0.8600 . ?
C1B C2B 1.368(5) . ?
C1B H1B 0.9300 . ?
C2B C3B 1.362(6) . ?
C2B H2B 0.9300 . ?
C3B C4B 1.377(5) . ?
C3B H3B 0.9300 . ?
C4B C5B 1.386(4) . ?
C4B H4B 0.9300 . ?
C5B C6B 1.509(4) . ?
C6B H6BA 0.9700 . ?
C6B H6BB 0.9700 . ?
C7B C8B 1.566(4) . ?
C8B C15B 1.537(4) . ?
C8B C9B 1.543(4) . ?
C8B C21B 1.549(4) . ?
C9B C10B 1.388(4) . ?
C9B C14B 1.393(4) . ?
C10B C11B 1.385(4) . ?
C10B H10B 0.9300 . ?
C11B C12B 1.379(5) . ?
C11B H11B 0.9300 . ?
C12B C13B 1.384(5) . ?
C12B H12B 0.9300 . ?
C13B C14B 1.380(4) . ?
C13B H13B 0.9300 . ?
C14B H14B 0.9300 . ?
C15B C16B 1.392(4) . ?
C15B C20B 1.399(4) . ?
C16B C17B 1.390(4) . ?
C16B H16B 0.9300 . ?
C17B C18B 1.381(4) . ?
C17B H17B 0.9300 . ?
C18B C19B 1.389(4) . ?
C18B H18B 0.9300 . ?
C19B C20B 1.386(4) . ?
C19B H19B 0.9300 . ?
C20B H20B 0.9300 . ?
C21B C22B 1.382(4) . ?
C21B C26B 1.396(4) . ?
C22B C23B 1.395(4) . ?
C22B H22B 0.9300 . ?
C23B C24B 1.369(5) . ?
C23B H23B 0.9300 . ?
C24B C25B 1.383(5) . ?
C24B H24B 0.9300 . ?
C25B C26B 1.384(4) . ?
C25B H25B 0.9300 . ?
C26B H26B 0.9300 . ?
P1 F3 1.575(2) . ?
P1 F1 1.576(2) . ?
P1 F4 1.580(2) . ?
P1 F2 1.583(2) . ?
P1 F5 1.591(2) . ?
P1 F6 1.595(2) . ?
P1' F3' 1.580(4) . ?
P1' F6' 1.582(4) . ?
P1' F1' 1.582(4) . ?
P1' F2' 1.583(4) . ?
P1' F5' 1.584(4) . ?
P1' F4' 1.585(4) . ?

loop_
_geom_hbond_atom_site_label_D
_geom_hbond_atom_site_label_H
_geom_hbond_atom_site_label_A
_geom_hbond_distance_DH
_geom_hbond_distance_HA
_geom_hbond_distance_DA
_geom_hbond_angle_DHA
_geom_hbond_site_symmetry_A
N2A H2AN F4 0.86 2.52 3.061(4) 122.0 .
N2A H2AN F4' 0.86 2.63 3.204(14) 125.6 .

loop_
_geom_torsion_atom_site_label_1
_geom_torsion_atom_site_label_2
_geom_torsion_atom_site_label_3
_geom_torsion_atom_site_label_4
_geom_torsion
_geom_torsion_site_symmetry_1
_geom_torsion_site_symmetry_2
_geom_torsion_site_symmetry_3
_geom_torsion_site_symmetry_4
_geom_torsion_publ_flag
C5A N1A C1A C2A 0.3(5) . . . . ?
Cu1 N1A C1A C2A 178.3(3) . . . . ?
N1A C1A C2A C3A -0.4(5) . . . . ?
C1A C2A C3A C4A 0.2(5) . . . . ?
C2A C3A C4A C5A 0.0(5) . . . . ?
C1A N1A C5A C4A -0.1(4) . . . . ?
Cu1 N1A C5A C4A -177.8(2) . . . . ?
C1A N1A C5A C6A 178.3(3) . . . . ?
Cu1 N1A C5A C6A 0.5(4) . . . . ?
C3A C4A C5A N1A -0.1(5) . . . . ?
C3A C4A C5A C6A -178.4(3) . . . . ?
C7A N2A C6A C5A -104.4(3) . . . . ?
N1A C5A C6A N2A 71.4(4) . . . . ?
C4A C5A C6A N2A -110.2(3) . . . . ?
C6A N2A C7A O1A 6.8(5) . . . . ?
C6A N2A C7A C8A 179.8(3) . . . . ?
O1A C7A C8A C21A 52.8(3) . . . . ?
N2A C7A C8A C21A -120.3(3) . . . . ?
O1A C7A C8A C15A 172.9(3) . . . . ?
N2A C7A C8A C15A -0.3(4) . . . . ?
O1A C7A C8A C9A -66.3(4) . . . . ?
N2A C7A C8A C9A 120.6(3) . . . . ?
C21A C8A C9A C14A 89.3(3) . . . . ?
C15A C8A C9A C14A -34.7(4) . . . . ?
C7A C8A C9A C14A -156.6(3) . . . . ?
C21A C8A C9A C10A -87.8(3) . . . . ?
C15A C8A C9A C10A 148.2(3) . . . . ?
C7A C8A C9A C10A 26.3(4) . . . . ?
C14A C9A C10A C11A 1.5(5) . . . . ?
C8A C9A C10A C11A 178.6(3) . . . . ?
C9A C10A C11A C12A -0.3(5) . . . . ?
C10A C11A C12A C13A -0.8(5) . . . . ?
C11A C12A C13A C14A 0.7(5) . . . . ?
C12A C13A C14A C9A 0.6(6) . . . . ?
C10A C9A C14A C13A -1.6(5) . . . . ?
C8A C9A C14A C13A -178.9(3) . . . . ?
C21A C8A C15A C20A 3.6(4) . . . . ?
C9A C8A C15A C20A 127.4(3) . . . . ?
C7A C8A C15A C20A -111.6(3) . . . . ?
C21A C8A C15A C16A -177.4(3) . . . . ?
C9A C8A C15A C16A -53.6(3) . . . . ?
C7A C8A C15A C16A 67.5(3) . . . . ?
C20A C15A C16A C17A 3.0(4) . . . . ?
C8A C15A C16A C17A -176.1(3) . . . . ?
C15A C16A C17A C18A -0.9(5) . . . . ?
C16A C17A C18A C19A -1.5(5) . . . . ?
C17A C18A C19A C20A 1.6(5) . . . . ?
C16A C15A C20A C19A -2.9(4) . . . . ?
C8A C15A C20A C19A 176.2(3) . . . . ?
C18A C19A C20A C15A 0.6(5) . . . . ?
C15A C8A C21A C26A 114.8(3) . . . . ?
C9A C8A C21A C26A -7.8(4) . . . . ?
C7A C8A C21A C26A -125.5(3) . . . . ?
C15A C8A C21A C22A -65.5(3) . . . . ?
C9A C8A C21A C22A 171.9(2) . . . . ?
C7A C8A C21A C22A 54.1(3) . . . . ?
C26A C21A C22A C23A -1.7(4) . . . . ?
C8A C21A C22A C23A 178.7(3) . . . . ?
C21A C22A C23A C24A 1.7(4) . . . . ?
C22A C23A C24A C25A -0.6(5) . . . . ?
C23A C24A C25A C26A -0.5(5) . . . . ?
C24A C25A C26A C21A 0.5(5) . . . . ?
C22A C21A C26A C25A 0.6(4) . . . . ?
C8A C21A C26A C25A -179.8(3) . . . . ?
C5B N1B C1B C2B -0.2(5) . . . . ?
Cu1 N1B C1B C2B 178.6(3) . . . . ?
N1B C1B C2B C3B -0.6(5) . . . . ?
C1B C2B C3B C4B 1.1(6) . . . . ?
C2B C3B C4B C5B -0.7(6) . . . . ?
C1B N1B C5B C4B 0.6(4) . . . . ?
Cu1 N1B C5B C4B -178.1(2) . . . . ?
C1B N1B C5B C6B -178.6(3) . . . . ?
Cu1 N1B C5B C6B 2.6(4) . . . . ?
C3B C4B C5B N1B -0.1(5) . . . . ?
C3B C4B C5B C6B 179.1(3) . . . . ?
C7B N2B C6B C5B 73.6(3) . . . . ?
N1B C5B C6B N2B -107.2(3) . . . . ?
C4B C5B C6B N2B 73.6(4) . . . . ?
C6B N2B C7B O1B -4.2(4) . . . . ?
C6B N2B C7B C8B 170.0(2) . . . . ?
O1B C7B C8B C15B -177.7(2) . . . . ?
N2B C7B C8B C15B 8.1(3) . . . . ?
O1B C7B C8B C9B 62.5(3) . . . . ?
N2B C7B C8B C9B -111.7(3) . . . . ?
O1B C7B C8B C21B -53.3(3) . . . . ?
N2B C7B C8B C21B 132.5(3) . . . . ?
C15B C8B C9B C10B 95.5(3) . . . . ?
C21B C8B C9B C10B -26.8(3) . . . . ?
C7B C8B C9B C10B -142.8(3) . . . . ?
C15B C8B C9B C14B -82.8(3) . . . . ?
C21B C8B C9B C14B 154.9(2) . . . . ?
C7B C8B C9B C14B 38.9(3) . . . . ?
C14B C9B C10B C11B -2.9(4) . . . . ?
C8B C9B C10B C11B 178.8(2) . . . . ?
C9B C10B C11B C12B 0.9(4) . . . . ?
C10B C11B C12B C13B 1.6(4) . . . . ?
C11B C12B C13B C14B -2.0(5) . . . . ?
C12B C13B C14B C9B 0.0(5) . . . . ?
C10B C9B C14B C13B 2.4(4) . . . . ?
C8B C9B C14B C13B -179.2(3) . . . . ?
C9B C8B C15B C16B -10.4(3) . . . . ?
C21B C8B C15B C16B 110.4(3) . . . . ?
C7B C8B C15B C16B -126.5(3) . . . . ?
C9B C8B C15B C20B 171.6(2) . . . . ?
C21B C8B C15B C20B -67.6(3) . . . . ?
C7B C8B C15B C20B 55.5(3) . . . . ?
C20B C15B C16B C17B -0.3(4) . . . . ?
C8B C15B C16B C17B -178.3(2) . . . . ?
C15B C16B C17B C18B -0.9(4) . . . . ?
C16B C17B C18B C19B 1.0(4) . . . . ?
C17B C18B C19B C20B 0.1(4) . . . . ?
C18B C19B C20B C15B -1.3(4) . . . . ?
C16B C15B C20B C19B 1.4(4) . . . . ?
C8B C15B C20B C19B 179.4(2) . . . . ?
C15B C8B C21B C22B -4.6(4) . . . . ?
C9B C8B C21B C22B 117.2(3) . . . . ?
C7B C8B C21B C22B -130.1(3) . . . . ?
C15B C8B C21B C26B -179.0(2) . . . . ?
C9B C8B C21B C26B -57.3(3) . . . . ?
C7B C8B C21B C26B 55.4(3) . . . . ?
C26B C21B C22B C23B -0.7(5) . . . . ?
C8B C21B C22B C23B -175.2(3) . . . . ?
C21B C22B C23B C24B -0.4(5) . . . . ?
C22B C23B C24B C25B 1.1(5) . . . . ?
C23B C24B C25B C26B -0.8(5) . . . . ?
C24B C25B C26B C21B -0.3(5) . . . . ?
C22B C21B C26B C25B 1.0(4) . . . . ?
C8B C21B C26B C25B 175.7(3) . . . . ?
